data_1504437
loop_
_publ_author_name
'Wen, Li'
'Duck, Benjamin C.'
'Dastoor, Paul C.'
'Rasmussen, Seth C.'

_publ_section_title
;
 Poly(2,3-dihexylthieno[3,4-b]pyrazine) via GRIM Polymerization: Simple
 Preparation of a Solution Processable, Low-Band-Gap Conjugated Polymer
;
_journal_issue 13
_journal_name_full Macromolecules
_journal_page_first 4576
_journal_paper_doi 10.1021/ma801057s
_journal_volume 41
_journal_year 2008
_chemical_formula_moiety 'C18 H26 Br2 N2 S'
_chemical_formula_sum 'C18 H26 Br2 N2 S'
_chemical_formula_weight 462.29
_chemical_melting_point 53
_chemical_name_common 5,7-dibromo-2,3-dihexylthieno[3,4-b]pyrazine
_chemical_name_systematic
;
 5,7-dibromo-2,3-dihexylthieno[3,4-b]pyrazine
;
_space_group_IT_number 15
_symmetry_cell_setting monoclinic
_symmetry_space_group_name_Hall '-C 2yc'
_symmetry_space_group_name_H-M 'C 1 2/c 1'
_atom_sites_solution_hydrogens geom
_atom_sites_solution_primary direct
_atom_sites_solution_secondary difmap
_audit_creation_method SHELXL-97
_cell_angle_alpha 90.00
_cell_angle_beta 103.12(3)
_cell_angle_gamma 90.00
_cell_formula_units_Z 4
_cell_length_a 25.996(5)
_cell_length_b 10.360(2)
_cell_length_c 7.8366(16)
_cell_measurement_reflns_used 4561
_cell_measurement_temperature 293(2)
_cell_measurement_theta_max 27.83
_cell_measurement_theta_min 2.12
_cell_volume 2055.4(7)
_computing_cell_refinement 'Bruker Smart'
_computing_data_collection 'Bruker Smart'
_computing_data_reduction 'Bruker Saintplus'
_computing_molecular_graphics 'Ortep3 for Windows (Farrugia, 1997)'
_computing_publication_material 'WinGx publication Routines (Farrugia, 1999)'
_computing_structure_refinement 'SHELXL-97 (Sheldrick, 1997)'
_computing_structure_solution 'SHELXS-97 (Sheldrick, 1997)'
_diffrn_ambient_temperature 293(2)
_diffrn_measured_fraction_theta_full 1.000
_diffrn_measured_fraction_theta_max 1.000
_diffrn_measurement_device_type 'Bruker 1K CCD Diffractometer'
_diffrn_measurement_method 'Phi plus Omega Scan'
_diffrn_radiation_monochromator graphite
_diffrn_radiation_source 'fine-focus sealed tube'
_diffrn_radiation_type MoK\a
_diffrn_radiation_wavelength 0.71073
_diffrn_reflns_av_R_equivalents 0.0921
_diffrn_reflns_av_sigmaI/netI 0.0703
_diffrn_reflns_limit_h_max 32
_diffrn_reflns_limit_h_min -32
_diffrn_reflns_limit_k_max 12
_diffrn_reflns_limit_k_min -12
_diffrn_reflns_limit_l_max 9
_diffrn_reflns_limit_l_min -9
_diffrn_reflns_number 12894
_diffrn_reflns_theta_full 26.00
_diffrn_reflns_theta_max 26.00
_diffrn_reflns_theta_min 2.12
_exptl_absorpt_coefficient_mu 4.047
_exptl_absorpt_correction_T_max 0.4501
_exptl_absorpt_correction_T_min 0.4303
_exptl_absorpt_correction_type multi-scan
_exptl_absorpt_process_details 'SADABS v 2.03 (Sheldrick, 1997)'
_exptl_crystal_colour yellow
_exptl_crystal_density_diffrn 1.494
_exptl_crystal_density_method 'not measured'
_exptl_crystal_description prism
_exptl_crystal_F_000 936
_exptl_crystal_size_max 0.20
_exptl_crystal_size_mid 0.20
_exptl_crystal_size_min 0.20
_refine_diff_density_max 0.266
_refine_diff_density_min -0.365
_refine_diff_density_rms 0.066
_refine_ls_extinction_method none
_refine_ls_goodness_of_fit_ref 1.019
_refine_ls_hydrogen_treatment constr
_refine_ls_matrix_type full
_refine_ls_number_parameters 106
_refine_ls_number_reflns 2017
_refine_ls_number_restraints 0
_refine_ls_restrained_S_all 1.019
_refine_ls_R_factor_all 0.1112
_refine_ls_R_factor_gt 0.0386
_refine_ls_shift/su_max 0.001
_refine_ls_shift/su_mean 0.000
_refine_ls_structure_factor_coef Fsqd
_refine_ls_weighting_details 'calc w=1/[\s^2^(Fo^2^)+(0.0196P)^2^+4.2243P] where P=(Fo^2^+2Fc^2^)/3'
_refine_ls_weighting_scheme calc
_refine_ls_wR_factor_gt 0.0750
_refine_ls_wR_factor_ref 0.1035
_reflns_number_gt 1066
_reflns_number_total 2017
_reflns_threshold_expression >2sigma(I)
_cod_data_source_file ma801057s-file004.cif
_cod_data_source_block Br2C6TP
_cod_depositor_comments
;
The following automatic conversions were performed:

'_symmetry_cell_setting' value 'Monoclinic' changed to 'monoclinic'
according to /home/saulius/struct/CIF-dictionaries/cif_core.dic
dictionary named 'cif_core.dic' version 2.4.1 from 2010-06-29.

Automatic conversion script
Id: cif_fix_values 1715 2011-07-08 13:25:40Z adriana 
;
_cod_original_sg_symbol_H-M C2/c
_cod_database_code 1504437

loop_
_symmetry_equiv_pos_as_xyz
'x, y, z'
'-x, y, -z+1/2'
'x+1/2, y+1/2, z'
'-x+1/2, y+1/2, -z+1/2'
'-x, -y, -z'
'x, -y, z-1/2'
'-x+1/2, -y+1/2, -z'
'x+1/2, -y+1/2, z-1/2'

loop_
_atom_site_label
_atom_site_type_symbol
_atom_site_fract_x
_atom_site_fract_y
_atom_site_fract_z
_atom_site_U_iso_or_equiv
_atom_site_adp_type
_atom_site_occupancy
_atom_site_symmetry_multiplicity
_atom_site_calc_flag
_atom_site_refinement_flags
Br1 Br 0.39389(2) 0.38243(5) -0.00814(7) 0.0788(3) Uani 1 1 d .
S1 S 0.5000 0.45029(16) 0.2500 0.0649(5) Uani 1 2 d S
N1 N 0.44919(13) 0.1013(3) 0.1313(4) 0.0479(9) Uani 1 1 d .
C1 C 0.45726(18) 0.3356(4) 0.1440(6) 0.0569(12) Uani 1 1 d .
C2 C 0.47462(15) 0.2139(4) 0.1883(5) 0.0456(11) Uani 1 1 d .
C3 C 0.47376(16) -0.0060(4) 0.1903(5) 0.0443(11) Uani 1 1 d .
C4 C 0.44587(16) -0.1311(4) 0.1383(6) 0.0534(12) Uani 1 1 d .
H4A H 0.4430 -0.1767 0.2439 0.064 Uiso 1 1 calc R
H4B H 0.4675 -0.1834 0.0794 0.064 Uiso 1 1 calc R
C5 C 0.39099(15) -0.1198(4) 0.0194(5) 0.0513(11) Uani 1 1 d .
H5A H 0.3933 -0.0738 -0.0864 0.062 Uiso 1 1 calc R
H5B H 0.3686 -0.0700 0.0785 0.062 Uiso 1 1 calc R
C6 C 0.36606(17) -0.2516(4) -0.0296(6) 0.0588(13) Uani 1 1 d .
H6A H 0.3890 -0.3016 -0.0862 0.071 Uiso 1 1 calc R
H6B H 0.3635 -0.2967 0.0767 0.071 Uiso 1 1 calc R
C7 C 0.31161(18) -0.2447(5) -0.1505(6) 0.0683(15) Uani 1 1 d .
H7A H 0.3147 -0.2044 -0.2595 0.082 Uiso 1 1 calc R
H7B H 0.2895 -0.1897 -0.0971 0.082 Uiso 1 1 calc R
C8 C 0.28442(19) -0.3741(5) -0.1920(8) 0.0822(17) Uani 1 1 d .
H8A H 0.3055 -0.4279 -0.2510 0.099 Uiso 1 1 calc R
H8B H 0.2827 -0.4164 -0.0830 0.099 Uiso 1 1 calc R
C9 C 0.2292(2) -0.3636(6) -0.3058(8) 0.106(2) Uani 1 1 d .
H9A H 0.2096 -0.3008 -0.2569 0.159 Uiso 1 1 calc R
H9B H 0.2120 -0.4459 -0.3110 0.159 Uiso 1 1 calc R
H9C H 0.2311 -0.3376 -0.4218 0.159 Uiso 1 1 calc R

loop_
_atom_site_aniso_label
_atom_site_aniso_U_11
_atom_site_aniso_U_22
_atom_site_aniso_U_33
_atom_site_aniso_U_23
_atom_site_aniso_U_13
_atom_site_aniso_U_12
Br1 0.0699(4) 0.0647(4) 0.0886(4) 0.0069(3) -0.0095(3) 0.0161(3)
S1 0.0712(12) 0.0431(10) 0.0745(12) 0.000 0.0045(10) 0.000
N1 0.045(2) 0.044(2) 0.053(2) -0.0015(19) 0.0081(17) -0.0007(18)
C1 0.057(3) 0.045(3) 0.064(3) 0.001(2) 0.005(2) 0.006(2)
C2 0.044(3) 0.044(3) 0.048(3) -0.001(2) 0.009(2) -0.001(2)
C3 0.046(3) 0.046(3) 0.041(3) -0.001(2) 0.0113(19) 0.000(2)
C4 0.052(3) 0.047(3) 0.058(3) -0.003(2) 0.006(2) -0.001(2)
C5 0.048(3) 0.052(3) 0.050(3) 0.000(2) 0.002(2) -0.002(2)
C6 0.053(3) 0.053(3) 0.064(3) -0.004(2) 0.000(2) -0.006(2)
C7 0.058(3) 0.064(3) 0.072(3) -0.002(3) -0.010(3) -0.012(3)
C8 0.058(3) 0.083(4) 0.095(4) -0.010(3) -0.005(3) -0.017(3)
C9 0.075(4) 0.113(5) 0.114(5) -0.007(4) -0.014(3) -0.026(4)

loop_
_atom_type_symbol
_atom_type_description
_atom_type_scat_dispersion_real
_atom_type_scat_dispersion_imag
_atom_type_scat_source
C C 0.0033 0.0016 'International Tables Vol C Tables 4.2.6.8 and 6.1.1.4'
H H 0.0000 0.0000 'International Tables Vol C Tables 4.2.6.8 and 6.1.1.4'
Br Br -0.2901 2.4595 'International Tables Vol C Tables 4.2.6.8 and 6.1.1.4'
N N 0.0061 0.0033 'International Tables Vol C Tables 4.2.6.8 and 6.1.1.4'
S S 0.1246 0.1234 'International Tables Vol C Tables 4.2.6.8 and 6.1.1.4'

loop_
_geom_angle_atom_site_label_1
_geom_angle_atom_site_label_2
_geom_angle_atom_site_label_3
_geom_angle
_geom_angle_site_symmetry_1
_geom_angle_site_symmetry_3
C1 S1 C1 91.8(3) . 2_655
C3 N1 C2 116.6(3) . .
C2 C1 S1 112.3(3) . .
C2 C1 Br1 126.8(3) . .
S1 C1 Br1 120.8(3) . .
C1 C2 N1 127.0(4) . .
C1 C2 C2 111.8(3) . 2_655
N1 C2 C2 121.2(2) . 2_655
N1 C3 C3 122.1(2) . 2_655
N1 C3 C4 118.1(4) . .
C3 C3 C4 119.7(2) 2_655 .
C3 C4 C5 115.4(4) . .
C3 C4 H4A 108.4 . .
C5 C4 H4A 108.4 . .
C3 C4 H4B 108.4 . .
C5 C4 H4B 108.4 . .
H4A C4 H4B 107.5 . .
C4 C5 C6 111.8(4) . .
C4 C5 H5A 109.3 . .
C6 C5 H5A 109.3 . .
C4 C5 H5B 109.3 . .
C6 C5 H5B 109.3 . .
H5A C5 H5B 107.9 . .
C7 C6 C5 113.5(4) . .
C7 C6 H6A 108.9 . .
C5 C6 H6A 108.9 . .
C7 C6 H6B 108.9 . .
C5 C6 H6B 108.9 . .
H6A C6 H6B 107.7 . .
C6 C7 C8 114.6(4) . .
C6 C7 H7A 108.6 . .
C8 C7 H7A 108.6 . .
C6 C7 H7B 108.6 . .
C8 C7 H7B 108.6 . .
H7A C7 H7B 107.6 . .
C9 C8 C7 113.4(5) . .
C9 C8 H8A 108.9 . .
C7 C8 H8A 108.9 . .
C9 C8 H8B 108.9 . .
C7 C8 H8B 108.9 . .
H8A C8 H8B 107.7 . .
C8 C9 H9A 109.5 . .
C8 C9 H9B 109.5 . .
H9A C9 H9B 109.5 . .
C8 C9 H9C 109.5 . .
H9A C9 H9C 109.5 . .
H9B C9 H9C 109.5 . .

loop_
_geom_bond_atom_site_label_1
_geom_bond_atom_site_label_2
_geom_bond_distance
_geom_bond_site_symmetry_2
Br1 C1 1.865(4) .
S1 C1 1.708(5) .
S1 C1 1.708(5) 2_655
N1 C3 1.312(5) .
N1 C2 1.366(5) .
C1 C2 1.357(6) .
C2 C2 1.448(8) 2_655
C3 C3 1.469(8) 2_655
C3 C4 1.497(5) .
C4 C5 1.521(5) .
C4 H4A 0.9700 .
C4 H4B 0.9700 .
C5 C6 1.523(6) .
C5 H5A 0.9700 .
C5 H5B 0.9700 .
C6 C7 1.516(6) .
C6 H6A 0.9700 .
C6 H6B 0.9700 .
C7 C8 1.516(6) .
C7 H7A 0.9700 .
C7 H7B 0.9700 .
C8 C9 1.512(7) .
C8 H8A 0.9700 .
C8 H8B 0.9700 .
C9 H9A 0.9600 .
C9 H9B 0.9600 .
C9 H9C 0.9600 .

loop_
_geom_torsion_atom_site_label_1
_geom_torsion_atom_site_label_2
_geom_torsion_atom_site_label_3
_geom_torsion_atom_site_label_4
_geom_torsion
_geom_torsion_site_symmetry_1
_geom_torsion_site_symmetry_4
C1 S1 C1 C2 0.4(2) 2_655 .
C1 S1 C1 Br1 178.7(4) 2_655 .
S1 C1 C2 N1 177.9(3) . .
Br1 C1 C2 N1 -0.3(7) . .
S1 C1 C2 C2 -1.0(6) . 2_655
Br1 C1 C2 C2 -179.2(4) . 2_655
C3 N1 C2 C1 179.3(5) . .
C3 N1 C2 C2 -1.9(7) . 2_655
C2 N1 C3 C3 -0.8(7) . 2_655
C2 N1 C3 C4 176.8(4) . .
N1 C3 C4 C5 0.3(6) . .
C3 C3 C4 C5 177.9(4) 2_655 .
C3 C4 C5 C6 178.9(4) . .
C4 C5 C6 C7 -179.1(4) . .
C5 C6 C7 C8 -176.2(4) . .
C6 C7 C8 C9 177.3(5) . .
